data_1577432
loop_
_publ_author_name
'Zhang, Cheng'
'Popov, Roman'
'Leforestier, Baptiste'
'Besnard, C\'eline'
'Mazet, Clement'

_publ_section_title
;
 Pd-catalyzed regio- and enantioselective allylation of cyclic
 allylboronates
;
_journal_name_full 'Chemical Science'
_journal_paper_doi 10.1039/D6SC04784J
_journal_year 2026
_chemical_absolute_configuration ad
_chemical_formula_moiety 'C27 H24 N2 O6'
_chemical_formula_sum 'C27 H24 N2 O6'
_chemical_formula_weight 472.48
_space_group_crystal_system monoclinic
_space_group_IT_number 4
_space_group_name_Hall 'P 2yb'
_space_group_name_H-M_alt 'P 1 21 1'
_atom_sites_solution_hydrogens mixed
_atom_sites_solution_primary dual
_audit_creation_date 2025-05-28
_audit_creation_method
;
Olex2 1.5
(compiled 2025.04.05 svn.rf049d14d for OlexSys, GUI svn.r7224)
;
_audit_update_record
;
2026-02-19 deposited with the CCDC.	2026-06-24 downloaded from the CCDC.
;
_cell_angle_alpha 90
_cell_angle_beta 94.2746(10)
_cell_angle_gamma 90
_cell_formula_units_Z 2
_cell_length_a 6.73693(7)
_cell_length_b 21.9971(3)
_cell_length_c 7.83072(9)
_cell_measurement_reflns_used 20157
_cell_measurement_temperature 120.00(10)
_cell_measurement_theta_max 72.9410
_cell_measurement_theta_min 3.9990
_cell_volume 1157.23(2)
_computing_cell_refinement 'CrysAlisPro 1.171.42.100a (Rigaku OD, 2023)'
_computing_data_collection 'CrysAlisPro 1.171.42.100a (Rigaku OD, 2023)'
_computing_data_reduction 'CrysAlisPro 1.171.42.100a (Rigaku OD, 2023)'
_computing_molecular_graphics 'Olex2 1.5 (Dolomanov et al., 2009)'
_computing_publication_material 'Olex2 1.5 (Dolomanov et al., 2009)'
_computing_structure_refinement 'SHELXL 2019/2 (Sheldrick, 2015)'
_computing_structure_solution 'SHELXT  (Sheldrick, 2015)'
_diffrn_ambient_environment N~2~
_diffrn_ambient_temperature 120.00(10)
_diffrn_detector 'Hybrid Pixel Array Detector'
_diffrn_detector_area_resol_mean 10.0000
_diffrn_detector_type 'HyPix-Arc 150'
_diffrn_measured_fraction_theta_full 1.000
_diffrn_measured_fraction_theta_max 0.983
_diffrn_measurement_details
;
List of Runs (angles in degrees, time in seconds):

  # Type    Start    End  Width  t~exp~   \w     \q     \k     \f   Frames
#--------------------------------------------------------------------------
  1  \w    -71.00 -35.00   0.50   13.00    --  -52.78 125.00 -30.00   72
  2  \w    -63.00 -35.00   0.50   13.00    --  -52.78 125.00  30.00   56
  3  \w    -92.00 -66.00   0.50   13.00    --  -52.78 -15.00-180.00   52
  4  \w    -97.00 -43.00   0.50   13.00    --  -52.78 -15.00 120.00  108
  5  \w    -68.00 -41.00   0.50   13.00    --  -52.78 -15.00   0.00   54
  6  \w    -79.00 -39.00   0.50   13.00    --  -52.78 125.00 120.00   80
  7  \w    -74.00 -37.00   0.50   13.00    --  -52.78 125.00-120.00   74
  8  \w    -71.00 -45.00   0.50   13.00    --  -52.78 125.00-180.00   52
  9  \w     42.00 108.00   0.50   13.00    --   66.63  15.00-180.00  132
 10  \w     40.00  66.00   0.50   13.00    --   66.63 -94.00  90.00   52
 11  \w     41.00  72.00   0.50   13.00    --   66.63 -94.00 -30.00   62
 12  \w     45.00  81.00   0.50   13.00    --   66.63  15.00  60.00   72
 13  \w     44.00  70.00   0.50   13.00    --   66.63  15.00 150.00   52
 14  \w     34.00  68.00   0.50   13.00    --   66.63 -94.00 -90.00   68
 15  \w     47.00  73.00   0.50   13.00    --   66.63 -94.00  30.00   52
 16  \w     47.00 105.00   0.50   13.00    --   66.63  15.00 -30.00  116
 17  \w     36.00  81.00   0.50   13.00    --   66.63-125.00  30.00   90
 18  \w     48.00 101.00   0.50   13.00    --   69.94  15.00 120.00  106
 19  \w     59.00 102.00   0.50   13.00    --   69.94  15.00-120.00   86
 20  \w     40.00  65.00   0.50   13.00    --   69.94-125.00-180.00   50
 21  \w     50.00  75.00   0.50   13.00    --   69.94 -94.00  60.00   50
 22  \w     33.00  63.00   0.50   13.00    --   69.94 -94.00 120.00   60
 23  \w     35.00  68.00   0.50   13.00    --   69.94 -94.00 -60.00   66
 24  \w     40.00  70.00   0.50   13.00    --   69.94 -94.00-150.00   60
 25  \w      3.00  28.00   0.50   13.00    --   -4.00  32.00   4.37   50
 26  \w      4.00  29.00   0.50   13.00    --   -4.00  33.00  67.02   50
 27  \w     11.00  37.00   0.50   13.00    --    4.00  30.00-100.35   52
 28  \w      9.00  34.00   0.50   13.00    --    4.00  30.00 178.89   50
 29  \w      3.00  30.00   0.50   13.00    --   -8.00  33.00 -48.67   54
 30  \w     12.00  39.00   0.50   13.00    --    8.00  29.00-142.93   54
 31  \w      1.00  27.00   0.50   13.00    --   -8.00  35.00 126.66   52
 32  \w      1.00  26.00   0.50   13.00    --   -8.00  35.00-176.41   50
 33  \w     11.00  36.00   0.50   13.00    --    8.00  29.00  93.10   50
 34  \w     -5.00  22.00   0.50   13.00    --  -20.00  39.00  80.36   54
 35  \w     20.00  46.00   0.50   13.00    --   20.00  26.00  38.24   52
 36  \w    -13.00  13.00   0.50   13.00    --  -24.00  47.00 -69.48   52
 37  \w     20.00  56.00   0.50   13.00    --   28.00  24.00 -41.07   72
 38  \w    -51.00 -26.00   0.50   13.00    --  -32.00 -25.00 -19.56   50
 39  \w    -51.00 -26.00   0.50   13.00    --  -32.00 -25.00  19.98   50
 40  \w     28.00  61.00   0.50   13.00    --   32.00  23.00 108.37   66
 41  \w    -26.00   0.00   0.50   13.00    --  -40.00  60.00 -43.80   52
 42  \w     24.00  49.00   0.50   13.00    --   40.00  22.00 -56.41   50
 43  \w    -62.00 -37.00   0.50   13.00    --  -48.00 -23.00-158.02   50
 44  \w     43.00  69.00   0.50   13.00    --   56.00  22.00  21.91   52
 45  \w    -70.00 -44.00   0.50   13.00    --  -60.00 -22.00 100.33   52
 46  \w    -40.00 -14.00   0.50   13.00    --  -60.50  37.00 -32.59   52
 47  \w    -39.00 -14.00   0.50   13.00    --  -60.50  36.00 -55.24   50
 48  \w    -38.00 -13.00   0.50   13.00    --  -60.50  36.00 155.50   50
 49  \w    -71.00 -46.00   0.50   13.00    --  -60.50 -22.00 -92.62   50
 50  \w    -48.00 -22.00   0.50   13.00    --  -60.50  62.00 153.09   52
 51  \w    -43.00 -14.00   0.50   13.00    --  -60.50  41.00 -87.93   58
 52  \w    -45.00 -19.00   0.50   13.00    --  -60.50  51.00-139.28   52
 53  \w    -44.00 -18.00   0.50   13.00    --  -60.50  50.00-119.29   52
 54  \w    -49.00 -23.00   0.50   13.00    --  -60.50  60.00 101.19   52
 55  \w    -48.00 -22.00   0.50   13.00    --  -60.50  63.00  58.35   52
 56  \w    -45.00 -20.00   0.50   13.00    --  -60.50  64.00 118.52   50
 57  \w     38.00  63.00   0.50   13.00    --   66.63-125.00  90.00   50
 58  \w     38.00  64.00   0.50   13.00    --   66.63-125.00 150.00   52
 59  \w     68.00  93.00   0.50   13.00    --   66.63-125.00  90.00   50
 60  \w     68.00  93.00   0.50   13.00    --   66.63-125.00 150.00   50
 61  \w     36.00  62.00   0.50   13.00    --   66.63-125.00   0.00   52
 62  \w     66.00  92.00   0.50   13.00    --   66.63-125.00 -60.00   52
 63  \w     35.00  61.00   0.50   13.00    --   66.63-125.00 -60.00   52
 64  \w     72.00  97.00   0.50   13.00    --   69.94-125.00   0.00   50
 65  \w     38.00  63.00   0.50   13.00    --   69.94-125.00   0.00   50
 66  \w     64.00  97.00   0.50   13.00    --   69.94-125.00 -90.00   66
 67  \w     36.00  62.00   0.50   13.00    --   69.94-125.00 -90.00   52
 68  \w     72.00  97.00   0.50   13.00    --   69.94-125.00  60.00   50
 69  \w     35.00  97.00   0.50   13.00    --   69.94-125.00-150.00  124
 70  \w     35.00  61.00   0.50   13.00    --   69.94-125.00  60.00   52
 71  \w     65.00 111.00   0.50   13.00    --   72.71  20.00  61.76   92
 72  \w     56.00  81.00   0.50   13.00    --   72.71  21.00  95.34   50
 73  \w     54.00  90.00   0.50   13.00    --   72.71  21.00 -65.29   72
 74  \w     90.00 116.00   0.50   13.00    --   72.71  20.00 124.98   52
 75  \w     60.00  86.00   0.50   13.00    --   72.71  20.00 124.98   52
 76  \w     73.00  98.00   0.50   13.00    --   75.35-119.00 -66.87   50
 77  \w     36.00  61.00   0.50   13.00    --   75.35-119.00 -66.87   50
 78  \w     54.00  87.00   0.50   13.00    --   75.35  20.00 157.70   66
 79  \w     96.00 121.00   0.50   13.00    --   75.35  21.00 -31.40   50
 80  \w     57.00  91.00   0.50   13.00    --   75.35  21.00 -31.40   68
 81  \w     75.00 101.00   0.50   13.00    --   75.35-123.00  49.07   52
 82  \w     87.00 113.00   0.50   13.00    --   75.35  21.00  43.30   52
 83  \w     35.00  61.00   0.50   13.00    --   75.35-123.00  49.07   52
 84  \w     60.00  93.00   0.50   13.00    --   75.35  20.00-156.66   66
 85  \w     57.00  83.00   0.50   13.00    --   75.35  21.00  43.30   52
 86  \w     77.00 105.00   0.50   13.00    --   75.35-131.00 109.88   56
 87  \w     41.00  67.00   0.50   13.00    --   75.35-131.00 109.88   52
 88  \w     79.00 113.00   0.50   13.00    --   75.35   5.00 -56.09   68
 89  \w     46.00  72.00   0.50   13.00    --   75.35   5.00 -56.09   52
 90  \w     97.00 122.00   0.50   13.00    --   75.35  21.00 178.52   50
 91  \w     57.00  83.00   0.50   13.00    --   75.35  21.00  26.89   52
 92  \w     59.00  88.00   0.50   13.00    --   75.35  21.00 178.52   58
 93  \w     49.00  74.00   0.50   13.00    --   75.35  16.00 -49.09   50
 94  \w     68.00  93.00   0.50   13.00    --   75.35-110.00 128.74   50
 95  \w     35.00  60.00   0.50   13.00    --   75.35-110.00 128.74   50
 96  \w     77.00 102.00   0.50   13.00    --   75.35-125.00-131.60   50
 97  \w     72.00 115.00   0.50   13.00    --   75.35   5.00 108.03   86
 98  \w     93.00 118.00   0.50   13.00    --   75.35  16.00 -49.09   50
 99  \w     41.00  67.00   0.50   13.00    --   75.35   5.00 108.03   52
100  \w     35.00  65.00   0.50   13.00    --   75.35-125.00-131.60   60
101  \w     91.00 116.00   0.50   13.00    --   75.35   4.00-111.35   50
102  \w     41.00 109.00   0.50   13.00    --   75.35   7.00  35.74  136
103  \w     40.00  84.00   0.50   13.00    --   75.35   4.00-111.35   88
104  \w     59.00  89.00   0.50   13.00    --   75.35  21.00-104.20   60
105  \w     67.00  93.00   0.50   13.00    --   75.35-109.00 138.15   52
106  \w     57.00  87.00   0.50   13.00    --   75.35  20.00-135.89   60
;
_diffrn_measurement_device 'four-circle diffractometer'
_diffrn_measurement_device_type 'XtaLAB Synergy, Dualflex, HyPix-Arc 150'
_diffrn_measurement_method '\w scans'
_diffrn_orient_matrix_type 'CrysAlisPro convention (1999,Acta A55,543-557)'
_diffrn_orient_matrix_UB_11 0.2026049000
_diffrn_orient_matrix_UB_12 -0.0171335000
_diffrn_orient_matrix_UB_13 -0.0655577000
_diffrn_orient_matrix_UB_21 -0.0988035000
_diffrn_orient_matrix_UB_22 -0.0531377000
_diffrn_orient_matrix_UB_23 -0.1026275000
_diffrn_orient_matrix_UB_31 -0.0418779000
_diffrn_orient_matrix_UB_32 0.0422877000
_diffrn_orient_matrix_UB_33 -0.1552366000
_diffrn_radiation_monochromator mirror
_diffrn_radiation_probe x-ray
_diffrn_radiation_type 'Cu K\a'
_diffrn_radiation_wavelength 1.54184
_diffrn_reflns_av_R_equivalents 0.0190
_diffrn_reflns_av_unetI/netI 0.0113
_diffrn_reflns_Laue_measured_fraction_full 1.000
_diffrn_reflns_Laue_measured_fraction_max 0.983
_diffrn_reflns_limit_h_max 8
_diffrn_reflns_limit_h_min -8
_diffrn_reflns_limit_k_max 26
_diffrn_reflns_limit_k_min -26
_diffrn_reflns_limit_l_max 8
_diffrn_reflns_limit_l_min -9
_diffrn_reflns_number 31684
_diffrn_reflns_point_group_measured_fraction_full 0.998
_diffrn_reflns_point_group_measured_fraction_max 0.965
_diffrn_reflns_theta_full 67.684
_diffrn_reflns_theta_max 73.549
_diffrn_reflns_theta_min 4.019
_diffrn_source 'micro-focus sealed X-ray tube'
_diffrn_source_type 'PhotonJet (Cu) X-ray Source'
_exptl_absorpt_coefficient_mu 0.797
_exptl_absorpt_correction_T_max 1.000
_exptl_absorpt_correction_T_min 0.850
_exptl_absorpt_correction_type gaussian
_exptl_absorpt_process_details
;
CrysAlisPro 1.171.42.100a (Rigaku Oxford Diffraction, 2023)
Numerical absorption correction based on gaussian integration over
a multifaceted crystal model
Empirical absorption correction using spherical harmonics,
implemented in SCALE3 ABSPACK scaling algorithm.
;
_exptl_crystal_colour yellow
_exptl_crystal_colour_primary yellow
_exptl_crystal_density_diffrn 1.356
_exptl_crystal_description block
_exptl_crystal_F_000 496
_exptl_crystal_size_max 0.115
_exptl_crystal_size_mid 0.084
_exptl_crystal_size_min 0.078
_refine_diff_density_max 0.216
_refine_diff_density_min -0.183
_refine_diff_density_rms 0.026
_refine_ls_abs_structure_details
;
 Flack x determined using 1920 quotients [(I+)-(I-)]/[(I+)+(I-)]
 (Parsons, Flack and Wagner, Acta Cryst. B69 (2013) 249-259).
;
_refine_ls_abs_structure_Flack 0.14(12)
_refine_ls_extinction_method none
_refine_ls_goodness_of_fit_ref 1.056
_refine_ls_hydrogen_treatment mixed
_refine_ls_matrix_type full
_refine_ls_number_parameters 332
_refine_ls_number_reflns 4518
_refine_ls_number_restraints 4
_refine_ls_restrained_S_all 1.056
_refine_ls_R_factor_all 0.0343
_refine_ls_R_factor_gt 0.0322
_refine_ls_shift/su_max 0.000
_refine_ls_shift/su_mean 0.000
_refine_ls_structure_factor_coef Fsqd
_refine_ls_weighting_details 'w=1/[\s^2^(Fo^2^)+(0.0524P)^2^+0.1342P] where P=(Fo^2^+2Fc^2^)/3'
_refine_ls_weighting_scheme calc
_refine_ls_wR_factor_gt 0.0863
_refine_ls_wR_factor_ref 0.0879
_reflns_Friedel_coverage 0.911
_reflns_Friedel_fraction_full 0.995
_reflns_Friedel_fraction_max 0.946
_reflns_number_gt 4274
_reflns_number_total 4518
_reflns_threshold_expression 'I > 2\s(I)'
_cod_data_source_file d6sc04784j3.cif
_cod_data_source_block cz-10-2
_cod_database_code 1577432
_shelx_shelxl_version_number 2019/2
_chemical_oxdiff_formula 'C27 H24 N2 O6'
_shelx_space_group_comment
;
The symmetry employed for this shelxl refinement is uniquely defined
by the following loop, which should always be used as a source of
symmetry information in preference to the above space-group names.
They are only intended as comments.
;
_olex2_refinement_description
;
1. Fixed Uiso
 At 1.2 times of:
  All C(H) groups, All C(H,H) groups
2. Rigid body (RIGU) restrains
 C3, C4
 with sigma for 1-2 distances of 0.004 and sigma for 1-3 distances of 0.004
3.a Ternary CH refined with riding coordinates:
 C11(H11)
3.b Secondary CH2 refined with riding coordinates:
 C9(H9A,H9B), C10(H10A,H10B), C12(H12A,H12B)
3.c Aromatic/amide H refined with riding coordinates:
 C2(H2), C4(H4), C6(H6), C13(H13), C25(H25), C26(H26), C28(H28), C29(H29),
 C31(H31), C32(H32), C33(H33), C34(H34), C35(H35)
;
_olex2_submission_special_instructions 'No special instructions were received'
_oxdiff_exptl_absorpt_empirical_details
;
Empirical correction (ABSPACK) includes:
- Absorption correction using spherical harmonics
- Frame scaling
;
_oxdiff_exptl_absorpt_empirical_full_max 1.287
_oxdiff_exptl_absorpt_empirical_full_min 0.807

loop_
_space_group_symop_operation_xyz
'x, y, z'
'-x, y+1/2, -z'

loop_
_atom_site_label
_atom_site_type_symbol
_atom_site_fract_x
_atom_site_fract_y
_atom_site_fract_z
_atom_site_U_iso_or_equiv
_atom_site_adp_type
_atom_site_occupancy
_atom_site_site_symmetry_order
_atom_site_calc_flag
_atom_site_refinement_flags_posn
_atom_site_refinement_flags_adp
_atom_site_refinement_flags_occupancy
_atom_site_disorder_assembly
_atom_site_disorder_group
O8 O 0.5623(2) 0.58008(8) 0.7747(2) 0.0475(4) Uani 1 1 d . . . . .
O17 O 0.7946(3) 0.62205(10) 0.9611(2) 0.0580(5) Uani 1 1 d . . . . .
O19 O 0.9211(3) 0.32610(9) 0.6392(3) 0.0637(5) Uani 1 1 d . . . . .
O20 O 0.6503(3) 0.37632(10) 0.5720(3) 0.0619(5) Uani 1 1 d . . . . .
O22 O 1.4565(3) 0.42306(11) 0.9834(3) 0.0722(6) Uani 1 1 d . . . . .
O23 O 1.4204(3) 0.51484(11) 1.0803(3) 0.0639(5) Uani 1 1 d . . . . .
N18 N 0.8178(3) 0.37147(11) 0.6443(3) 0.0524(5) Uani 1 1 d . . . . .
N21 N 1.3603(3) 0.46969(13) 1.0005(3) 0.0549(6) Uani 1 1 d . . . . .
C1 C 0.8544(4) 0.52478(12) 0.8451(3) 0.0436(5) Uani 1 1 d . . . . .
C2 C 1.0453(3) 0.52244(13) 0.9291(3) 0.0450(5) Uani 1 1 d . . . . .
H2 H 1.096604 0.555916 0.995084 0.054 Uiso 1 1 calc R U . . .
C3 C 1.1565(3) 0.47067(14) 0.9138(3) 0.0470(6) Uani 1 1 d . . . . .
C4 C 1.0882(4) 0.42051(13) 0.8240(3) 0.0496(6) Uani 1 1 d . . . . .
H4 H 1.167093 0.384892 0.817799 0.060 Uiso 1 1 calc R U . . .
C5 C 0.8983(4) 0.42405(12) 0.7423(3) 0.0455(5) Uani 1 1 d . . . . .
C6 C 0.7815(3) 0.47546(12) 0.7506(3) 0.0441(5) Uani 1 1 d . . . . .
H6 H 0.652893 0.476896 0.692073 0.053 Uiso 1 1 calc R U . . .
C7 C 0.7368(4) 0.58119(13) 0.8683(3) 0.0458(5) Uani 1 1 d . . . . .
C9 C 0.4285(4) 0.63212(13) 0.7922(3) 0.0480(6) Uani 1 1 d . . . . .
H9A H 0.477625 0.657271 0.891346 0.058 Uiso 1 1 calc R U . . .
H9B H 0.293557 0.617362 0.812927 0.058 Uiso 1 1 calc R U . . .
C10 C 0.4193(3) 0.66999(11) 0.6313(3) 0.0419(5) Uani 1 1 d . . . . .
H10A H 0.554456 0.685341 0.613978 0.050 Uiso 1 1 calc R U . . .
H10B H 0.332673 0.705609 0.646908 0.050 Uiso 1 1 calc R U . . .
C11 C 0.3403(3) 0.63543(11) 0.4700(3) 0.0389(5) Uani 1 1 d . . . . .
H11 H 0.432802 0.600730 0.453361 0.047 Uiso 1 1 calc R U . . .
C12 C 0.3403(4) 0.67658(11) 0.3101(3) 0.0432(5) Uani 1 1 d . . . . .
H12A H 0.274544 0.654754 0.210763 0.052 Uiso 1 1 calc R U . . .
H12B H 0.261471 0.713600 0.329409 0.052 Uiso 1 1 calc R U . . .
C13 C 0.5453(4) 0.69496(13) 0.2683(3) 0.0481(6) Uani 1 1 d . . . . .
H13 H 0.628459 0.664157 0.227303 0.058 Uiso 1 1 calc R U . . .
C14 C 0.6195(5) 0.74972(16) 0.2835(4) 0.0629(7) Uani 1 1 d . . . . .
H14A H 0.761(6) 0.7591(18) 0.257(5) 0.081(11) Uiso 1 1 d . . . . .
H14B H 0.539(6) 0.7829(17) 0.328(5) 0.078(11) Uiso 1 1 d . . . . .
C15 C 0.1330(3) 0.60922(11) 0.4836(3) 0.0412(5) Uani 1 1 d . . . . .
C16 C -0.0158(4) 0.64326(14) 0.5352(4) 0.0506(6) Uani 1 1 d . . . . .
H16A H -0.152(5) 0.6258(14) 0.538(4) 0.055(8) Uiso 1 1 d . . . . .
H16B H 0.006(4) 0.6856(14) 0.567(4) 0.050(8) Uiso 1 1 d . . . . .
C24 C 0.0349(3) 0.42398(11) 0.3104(3) 0.0409(5) Uani 1 1 d . . . . .
C25 C -0.1114(3) 0.46865(12) 0.2829(3) 0.0435(5) Uani 1 1 d . . . . .
H25 H -0.234597 0.458242 0.223226 0.052 Uiso 1 1 calc R U . . .
C26 C -0.0816(3) 0.52737(12) 0.3401(3) 0.0418(5) Uani 1 1 d . . . . .
H26 H -0.184533 0.556508 0.318587 0.050 Uiso 1 1 calc R U . . .
C27 C 0.0976(3) 0.54519(11) 0.4295(3) 0.0401(5) Uani 1 1 d . . . . .
C28 C 0.2402(3) 0.49992(12) 0.4620(3) 0.0423(5) Uani 1 1 d . . . . .
H28 H 0.362009 0.510005 0.524447 0.051 Uiso 1 1 calc R U . . .
C29 C 0.2099(3) 0.44095(11) 0.4061(3) 0.0430(5) Uani 1 1 d . . . . .
H29 H 0.309737 0.411263 0.433213 0.052 Uiso 1 1 calc R U . . .
C30 C 0.0101(4) 0.36224(12) 0.2331(3) 0.0432(5) Uani 1 1 d . . . . .
C31 C -0.1774(4) 0.34118(13) 0.1694(4) 0.0530(6) Uani 1 1 d . . . . .
H31 H -0.292148 0.365125 0.184327 0.064 Uiso 1 1 calc R U . . .
C32 C -0.1976(5) 0.28591(14) 0.0850(4) 0.0606(7) Uani 1 1 d . . . . .
H32 H -0.325588 0.272859 0.040566 0.073 Uiso 1 1 calc R U . . .
C33 C -0.0351(4) 0.24985(15) 0.0650(4) 0.0579(7) Uani 1 1 d . . . . .
H33 H -0.049864 0.211935 0.007396 0.070 Uiso 1 1 calc R U . . .
C34 C 0.1505(4) 0.26933(13) 0.1296(4) 0.0567(7) Uani 1 1 d . . . . .
H34 H 0.263867 0.244411 0.117780 0.068 Uiso 1 1 calc R U . . .
C35 C 0.1723(4) 0.32502(13) 0.2116(3) 0.0498(6) Uani 1 1 d . . . . .
H35 H 0.301159 0.337953 0.254021 0.060 Uiso 1 1 calc R U . . .

loop_
_atom_site_aniso_label
_atom_site_aniso_U_11
_atom_site_aniso_U_22
_atom_site_aniso_U_33
_atom_site_aniso_U_23
_atom_site_aniso_U_13
_atom_site_aniso_U_12
O8 0.0415(8) 0.0592(10) 0.0411(8) 0.0076(8) -0.0010(7) 0.0115(8)
O17 0.0523(10) 0.0669(12) 0.0536(10) -0.0015(10) -0.0038(8) 0.0062(9)
O19 0.0603(12) 0.0515(11) 0.0793(14) 0.0145(10) 0.0044(10) 0.0104(9)
O20 0.0460(10) 0.0623(11) 0.0757(13) 0.0078(10) -0.0061(9) -0.0014(9)
O22 0.0379(10) 0.0868(16) 0.0912(16) 0.0276(13) 0.0011(10) 0.0091(10)
O23 0.0448(10) 0.0907(16) 0.0548(11) 0.0134(11) -0.0063(8) -0.0080(10)
N18 0.0454(11) 0.0511(12) 0.0608(13) 0.0175(10) 0.0057(10) 0.0016(10)
N21 0.0348(10) 0.0749(15) 0.0554(13) 0.0278(12) 0.0061(9) 0.0036(11)
C1 0.0381(11) 0.0572(13) 0.0357(11) 0.0142(10) 0.0033(9) 0.0033(10)
C2 0.0373(11) 0.0623(15) 0.0356(11) 0.0138(11) 0.0044(9) 0.0002(10)
C3 0.0336(11) 0.0662(15) 0.0410(12) 0.0191(11) 0.0026(9) -0.0013(11)
C4 0.0362(11) 0.0630(16) 0.0505(13) 0.0244(12) 0.0096(10) 0.0093(11)
C5 0.0385(11) 0.0533(14) 0.0447(12) 0.0177(11) 0.0041(9) 0.0014(10)
C6 0.0363(11) 0.0560(13) 0.0400(11) 0.0158(11) 0.0027(9) 0.0041(10)
C7 0.0425(12) 0.0596(15) 0.0355(11) 0.0094(11) 0.0034(9) 0.0036(11)
C9 0.0436(12) 0.0607(15) 0.0399(12) 0.0025(11) 0.0042(9) 0.0115(11)
C10 0.0379(11) 0.0478(13) 0.0401(12) 0.0016(10) 0.0037(9) 0.0056(9)
C11 0.0341(10) 0.0433(12) 0.0393(11) 0.0030(10) 0.0029(9) 0.0070(9)
C12 0.0401(12) 0.0488(13) 0.0407(12) 0.0070(10) 0.0042(9) 0.0075(10)
C13 0.0433(12) 0.0589(15) 0.0429(12) 0.0113(11) 0.0087(10) 0.0096(11)
C14 0.0522(15) 0.0681(19) 0.0696(19) 0.0153(15) 0.0126(14) 0.0003(14)
C15 0.0337(11) 0.0528(13) 0.0373(11) 0.0069(10) 0.0034(8) 0.0052(9)
C16 0.0383(12) 0.0607(17) 0.0532(14) 0.0029(12) 0.0065(11) 0.0096(11)
C24 0.0343(10) 0.0526(13) 0.0354(11) 0.0116(10) 0.0005(8) -0.0042(9)
C25 0.0309(10) 0.0600(14) 0.0390(11) 0.0089(10) -0.0020(9) -0.0024(10)
C26 0.0300(10) 0.0570(14) 0.0379(11) 0.0097(10) 0.0007(8) 0.0058(9)
C27 0.0331(10) 0.0525(13) 0.0351(11) 0.0087(10) 0.0043(8) 0.0033(9)
C28 0.0318(10) 0.0520(13) 0.0421(12) 0.0078(10) -0.0045(9) 0.0000(10)
C29 0.0346(11) 0.0474(13) 0.0457(12) 0.0098(10) -0.0053(9) 0.0021(9)
C30 0.0396(11) 0.0527(14) 0.0364(11) 0.0130(10) -0.0034(9) -0.0067(10)
C31 0.0400(13) 0.0589(15) 0.0584(15) 0.0113(12) -0.0065(11) -0.0076(11)
C32 0.0523(15) 0.0683(18) 0.0584(16) 0.0082(14) -0.0136(13) -0.0187(14)
C33 0.0625(16) 0.0606(16) 0.0492(14) 0.0010(12) -0.0064(12) -0.0110(14)
C34 0.0538(15) 0.0594(17) 0.0562(15) -0.0014(13) -0.0007(12) -0.0018(12)
C35 0.0416(13) 0.0575(15) 0.0494(13) 0.0030(11) -0.0035(10) -0.0050(11)

loop_
_atom_type_symbol
_atom_type_description
_atom_type_scat_dispersion_real
_atom_type_scat_dispersion_imag
_atom_type_scat_source
C C 0.0181 0.0091 'International Tables Vol C Tables 4.2.6.8 and 6.1.1.4'
H H 0.0000 0.0000 'International Tables Vol C Tables 4.2.6.8 and 6.1.1.4'
N N 0.0311 0.0180 'International Tables Vol C Tables 4.2.6.8 and 6.1.1.4'
O O 0.0492 0.0322 'International Tables Vol C Tables 4.2.6.8 and 6.1.1.4'

loop_
_exptl_crystal_face_index_h
_exptl_crystal_face_index_k
_exptl_crystal_face_index_l
_exptl_crystal_face_perp_dist
0 1 0 0.0459
0 1 -1 0.0545
0 -1 -1 0.0608
0 -1 0 0.0323
0 0 1 0.0479
-1 0 0 0.0425
1 -2 1 0.0395
1 1 0 0.0298

loop_
_geom_angle_atom_site_label_1
_geom_angle_atom_site_label_2
_geom_angle_atom_site_label_3
_geom_angle
_geom_angle_site_symmetry_1
_geom_angle_site_symmetry_3
_geom_angle_publ_flag
C7 O8 C9 117.0(2) . . ?
O19 N18 O20 124.3(3) . . ?
O19 N18 C5 118.1(2) . . ?
O20 N18 C5 117.6(2) . . ?
O22 N21 O23 125.2(2) . . ?
O22 N21 C3 116.1(3) . . ?
O23 N21 C3 118.7(2) . . ?
C2 C1 C7 116.8(2) . . ?
C6 C1 C2 120.0(2) . . ?
C6 C1 C7 123.2(2) . . ?
C1 C2 H2 120.7 . . ?
C3 C2 C1 118.5(3) . . ?
C3 C2 H2 120.7 . . ?
C2 C3 N21 117.6(3) . . ?
C4 C3 N21 119.1(2) . . ?
C4 C3 C2 123.2(2) . . ?
C3 C4 H4 121.5 . . ?
C3 C4 C5 117.0(2) . . ?
C5 C4 H4 121.5 . . ?
C4 C5 N18 119.2(2) . . ?
C6 C5 N18 118.6(2) . . ?
C6 C5 C4 122.2(3) . . ?
C1 C6 H6 120.5 . . ?
C5 C6 C1 119.1(2) . . ?
C5 C6 H6 120.5 . . ?
O8 C7 C1 111.8(2) . . ?
O17 C7 O8 125.2(2) . . ?
O17 C7 C1 123.0(2) . . ?
O8 C9 H9A 109.7 . . ?
O8 C9 H9B 109.7 . . ?
O8 C9 C10 109.85(18) . . ?
H9A C9 H9B 108.2 . . ?
C10 C9 H9A 109.7 . . ?
C10 C9 H9B 109.7 . . ?
C9 C10 H10A 108.8 . . ?
C9 C10 H10B 108.8 . . ?
C9 C10 C11 113.8(2) . . ?
H10A C10 H10B 107.7 . . ?
C11 C10 H10A 108.8 . . ?
C11 C10 H10B 108.8 . . ?
C10 C11 H11 107.7 . . ?
C10 C11 C12 110.85(19) . . ?
C12 C11 H11 107.7 . . ?
C15 C11 C10 113.18(18) . . ?
C15 C11 H11 107.7 . . ?
C15 C11 C12 109.52(18) . . ?
C11 C12 H12A 109.0 . . ?
C11 C12 H12B 109.0 . . ?
H12A C12 H12B 107.8 . . ?
C13 C12 C11 112.99(19) . . ?
C13 C12 H12A 109.0 . . ?
C13 C12 H12B 109.0 . . ?
C12 C13 H13 117.2 . . ?
C14 C13 C12 125.5(3) . . ?
C14 C13 H13 117.2 . . ?
C13 C14 H14A 122(2) . . ?
C13 C14 H14B 120(2) . . ?
H14A C14 H14B 118(3) . . ?
C16 C15 C11 121.4(2) . . ?
C16 C15 C27 120.6(2) . . ?
C27 C15 C11 117.92(19) . . ?
C15 C16 H16A 120.1(18) . . ?
C15 C16 H16B 120.7(18) . . ?
H16A C16 H16B 119(3) . . ?
C25 C24 C29 116.8(2) . . ?
C25 C24 C30 121.5(2) . . ?
C29 C24 C30 121.6(2) . . ?
C24 C25 H25 119.1 . . ?
C26 C25 C24 121.7(2) . . ?
C26 C25 H25 119.1 . . ?
C25 C26 H26 119.3 . . ?
C25 C26 C27 121.5(2) . . ?
C27 C26 H26 119.3 . . ?
C26 C27 C15 121.4(2) . . ?
C28 C27 C15 122.1(2) . . ?
C28 C27 C26 116.5(2) . . ?
C27 C28 H28 119.0 . . ?
C29 C28 C27 122.0(2) . . ?
C29 C28 H28 119.0 . . ?
C24 C29 H29 119.4 . . ?
C28 C29 C24 121.3(2) . . ?
C28 C29 H29 119.4 . . ?
C31 C30 C24 121.1(2) . . ?
C35 C30 C24 121.5(2) . . ?
C35 C30 C31 117.3(2) . . ?
C30 C31 H31 119.5 . . ?
C32 C31 C30 120.9(3) . . ?
C32 C31 H31 119.5 . . ?
C31 C32 H32 119.6 . . ?
C33 C32 C31 120.8(3) . . ?
C33 C32 H32 119.6 . . ?
C32 C33 H33 120.4 . . ?
C32 C33 C34 119.2(3) . . ?
C34 C33 H33 120.4 . . ?
C33 C34 H34 119.8 . . ?
C33 C34 C35 120.3(3) . . ?
C35 C34 H34 119.8 . . ?
C30 C35 C34 121.5(2) . . ?
C30 C35 H35 119.3 . . ?
C34 C35 H35 119.3 . . ?

loop_
_geom_bond_atom_site_label_1
_geom_bond_atom_site_label_2
_geom_bond_distance
_geom_bond_site_symmetry_2
_geom_bond_publ_flag
O8 C7 1.339(3) . ?
O8 C9 1.470(3) . ?
O17 C7 1.202(3) . ?
O19 N18 1.219(3) . ?
O20 N18 1.228(3) . ?
O22 N21 1.226(3) . ?
O23 N21 1.226(3) . ?
N18 C5 1.470(4) . ?
N21 C3 1.486(3) . ?
C1 C2 1.401(3) . ?
C1 C6 1.383(4) . ?
C1 C7 1.490(4) . ?
C2 H2 0.9500 . ?
C2 C3 1.374(4) . ?
C3 C4 1.370(4) . ?
C4 H4 0.9500 . ?
C4 C5 1.389(3) . ?
C5 C6 1.382(4) . ?
C6 H6 0.9500 . ?
C9 H9A 0.9900 . ?
C9 H9B 0.9900 . ?
C9 C10 1.508(3) . ?
C10 H10A 0.9900 . ?
C10 H10B 0.9900 . ?
C10 C11 1.535(3) . ?
C11 H11 1.0000 . ?
C11 C12 1.545(3) . ?
C11 C15 1.522(3) . ?
C12 H12A 0.9900 . ?
C12 H12B 0.9900 . ?
C12 C13 1.498(3) . ?
C13 H13 0.9500 . ?
C13 C14 1.306(4) . ?
C14 H14A 1.01(4) . ?
C14 H14B 0.99(4) . ?
C15 C16 1.338(3) . ?
C15 C27 1.485(4) . ?
C16 H16A 0.99(3) . ?
C16 H16B 0.97(3) . ?
C24 C25 1.397(3) . ?
C24 C29 1.400(3) . ?
C24 C30 1.491(4) . ?
C25 H25 0.9500 . ?
C25 C26 1.377(4) . ?
C26 H26 0.9500 . ?
C26 C27 1.405(3) . ?
C27 C28 1.394(3) . ?
C28 H28 0.9500 . ?
C28 C29 1.379(3) . ?
C29 H29 0.9500 . ?
C30 C31 1.402(3) . ?
C30 C35 1.385(4) . ?
C31 H31 0.9500 . ?
C31 C32 1.386(4) . ?
C32 H32 0.9500 . ?
C32 C33 1.370(5) . ?
C33 H33 0.9500 . ?
C33 C34 1.382(4) . ?
C34 H34 0.9500 . ?
C34 C35 1.386(4) . ?
C35 H35 0.9500 . ?

loop_
_geom_torsion_atom_site_label_1
_geom_torsion_atom_site_label_2
_geom_torsion_atom_site_label_3
_geom_torsion_atom_site_label_4
_geom_torsion
_geom_torsion_site_symmetry_1
_geom_torsion_site_symmetry_2
_geom_torsion_site_symmetry_3
_geom_torsion_site_symmetry_4
_geom_torsion_publ_flag
O8 C9 C10 C11 60.6(3) . . . . ?
O19 N18 C5 C4 0.5(3) . . . . ?
O19 N18 C5 C6 -179.2(2) . . . . ?
O20 N18 C5 C4 -179.2(2) . . . . ?
O20 N18 C5 C6 1.0(3) . . . . ?
O22 N21 C3 C2 -179.4(2) . . . . ?
O22 N21 C3 C4 0.9(3) . . . . ?
O23 N21 C3 C2 -0.5(3) . . . . ?
O23 N21 C3 C4 179.9(2) . . . . ?
N18 C5 C6 C1 178.8(2) . . . . ?
N21 C3 C4 C5 -178.8(2) . . . . ?
C1 C2 C3 N21 178.63(19) . . . . ?
C1 C2 C3 C4 -1.7(3) . . . . ?
C2 C1 C6 C5 0.8(3) . . . . ?
C2 C1 C7 O8 176.24(19) . . . . ?
C2 C1 C7 O17 -4.0(3) . . . . ?
C2 C3 C4 C5 1.6(3) . . . . ?
C3 C4 C5 N18 -180.0(2) . . . . ?
C3 C4 C5 C6 -0.2(3) . . . . ?
C4 C5 C6 C1 -1.0(3) . . . . ?
C6 C1 C2 C3 0.5(3) . . . . ?
C6 C1 C7 O8 -5.7(3) . . . . ?
C6 C1 C7 O17 174.1(2) . . . . ?
C7 O8 C9 C10 109.0(2) . . . . ?
C7 C1 C2 C3 178.6(2) . . . . ?
C7 C1 C6 C5 -177.2(2) . . . . ?
C9 O8 C7 O17 -2.4(3) . . . . ?
C9 O8 C7 C1 177.41(19) . . . . ?
C9 C10 C11 C12 -178.54(18) . . . . ?
C9 C10 C11 C15 58.0(3) . . . . ?
C10 C11 C12 C13 65.1(3) . . . . ?
C10 C11 C15 C16 49.5(3) . . . . ?
C10 C11 C15 C27 -133.4(2) . . . . ?
C11 C12 C13 C14 -110.5(3) . . . . ?
C11 C15 C27 C26 -140.9(2) . . . . ?
C11 C15 C27 C28 38.1(3) . . . . ?
C12 C11 C15 C16 -74.7(3) . . . . ?
C12 C11 C15 C27 102.3(2) . . . . ?
C15 C11 C12 C13 -169.3(2) . . . . ?
C15 C27 C28 C29 -177.6(2) . . . . ?
C16 C15 C27 C26 36.2(3) . . . . ?
C16 C15 C27 C28 -144.9(2) . . . . ?
C24 C25 C26 C27 -0.2(3) . . . . ?
C24 C30 C31 C32 174.6(2) . . . . ?
C24 C30 C35 C34 -175.7(2) . . . . ?
C25 C24 C29 C28 -3.6(3) . . . . ?
C25 C24 C30 C31 -17.2(3) . . . . ?
C25 C24 C30 C35 158.8(2) . . . . ?
C25 C26 C27 C15 177.0(2) . . . . ?
C25 C26 C27 C28 -2.1(3) . . . . ?
C26 C27 C28 C29 1.5(3) . . . . ?
C27 C28 C29 C24 1.4(4) . . . . ?
C29 C24 C25 C26 3.0(3) . . . . ?
C29 C24 C30 C31 166.3(2) . . . . ?
C29 C24 C30 C35 -17.8(3) . . . . ?
C30 C24 C25 C26 -173.7(2) . . . . ?
C30 C24 C29 C28 173.1(2) . . . . ?
C30 C31 C32 C33 1.4(4) . . . . ?
C31 C30 C35 C34 0.4(4) . . . . ?
C31 C32 C33 C34 -0.2(4) . . . . ?
C32 C33 C34 C35 -0.9(4) . . . . ?
C33 C34 C35 C30 0.8(4) . . . . ?
C35 C30 C31 C32 -1.5(4) . . . . ?

loop_
_exptl_oxdiff_crystal_face_indexfrac_h
_exptl_oxdiff_crystal_face_indexfrac_k
_exptl_oxdiff_crystal_face_indexfrac_l
_exptl_oxdiff_crystal_face_x
_exptl_oxdiff_crystal_face_y
_exptl_oxdiff_crystal_face_z
0.0000 1.0000 -0.0001 -0.0171 -0.0531 0.0423
-0.0000 1.0001 -0.9997 0.0484 0.0495 0.1975
-0.0001 -1.0000 -0.9996 0.0826 0.1557 0.1129
-0.0000 -1.0000 0.0001 0.0171 0.0531 -0.0423
0.0001 -0.0001 0.9997 -0.0655 -0.1026 -0.1552
-0.9997 -0.0013 0.0003 -0.2025 0.0988 0.0418
0.9997 -1.9987 0.9995 0.1713 -0.0951 -0.2815
0.9997 1.0013 -0.0004 0.1854 -0.1519 0.0005
